data_4084429
loop_
_publ_author_name
'Schmidt, Sebastian'
'Bar\'ath, Eszter'
'Prommnitz, Tanja'
'Rosendahl, Tobias'
'Rominger, Frank'
'Hofmann, Peter'

_publ_section_title
;
 Synthesis and Characterization of Crotyl Intermediates in Rh-Catalyzed
 Hydroformylation of 1,3-Butadiene
;
_journal_issue 21
_journal_name_full Organometallics
_journal_page_first 6018
_journal_paper_doi 10.1021/om500643t
_journal_volume 33
_journal_year 2014
_chemical_formula_sum 'C56 H55 O10 P2 Rh'
_chemical_formula_weight 1052.85
_chemical_name_common (L2)Rh(crotyl)
_chemical_name_systematic
; 
 ? 
;
_space_group_IT_number 14
_symmetry_cell_setting monoclinic
_symmetry_space_group_name_Hall '-P 2ybc'
_symmetry_space_group_name_H-M 'P 1 21/c 1'
_atom_sites_solution_hydrogens geom
_atom_sites_solution_primary direct
_atom_sites_solution_secondary difmap
_audit_creation_method SHELXL-97
_cell_angle_alpha 90.00
_cell_angle_beta 111.232(1)
_cell_angle_gamma 90.00
_cell_formula_units_Z 4
_cell_length_a 15.0024(5)
_cell_length_b 17.9114(6)
_cell_length_c 19.6456(7)
_cell_measurement_reflns_used 9910
_cell_measurement_temperature 200(2)
_cell_measurement_theta_max 24.74
_cell_measurement_theta_min 2.17
_cell_volume 4920.7(3)
_computing_cell_refinement 'Bruker SAINT'
_computing_data_collection 'Bruker APEX2'
_computing_data_reduction 'Bruker SAINT'
_computing_molecular_graphics 'Bruker SHELXTL'
_computing_publication_material 'Bruker SHELXTL'
_computing_structure_refinement 'SHELXL-97 (Sheldrick, 2008)'
_computing_structure_solution 'SHELXS-97 (Sheldrick, 2008)'
_diffrn_ambient_temperature 200(2)
_diffrn_measured_fraction_theta_full 0.990
_diffrn_measured_fraction_theta_max 0.990
_diffrn_measurement_device_type 'Bruker APEX-II CCD'
_diffrn_measurement_method '\f and \w scans'
_diffrn_radiation_monochromator mirror
_diffrn_radiation_source 'ImuS microsource'
_diffrn_radiation_type MoK\a
_diffrn_radiation_wavelength 0.71073
_diffrn_reflns_av_R_equivalents 0.0395
_diffrn_reflns_av_sigmaI/netI 0.0347
_diffrn_reflns_limit_h_max 17
_diffrn_reflns_limit_h_min -17
_diffrn_reflns_limit_k_max 21
_diffrn_reflns_limit_k_min -21
_diffrn_reflns_limit_l_max 23
_diffrn_reflns_limit_l_min -22
_diffrn_reflns_number 45729
_diffrn_reflns_theta_full 25.12
_diffrn_reflns_theta_max 25.12
_diffrn_reflns_theta_min 1.46
_exptl_absorpt_coefficient_mu 0.473
_exptl_absorpt_correction_T_max 0.9499
_exptl_absorpt_correction_T_min 0.9198
_exptl_absorpt_correction_type multi-scan
_exptl_absorpt_process_details
;
Sheldrick, G. M. (2008). <i>SADABS</i>. University of G\"ottingen,             Germany.
;
_exptl_crystal_colour yellow
_exptl_crystal_density_diffrn 1.421
_exptl_crystal_density_method 'not measured'
_exptl_crystal_description polyhedron
_exptl_crystal_F_000 2184
_exptl_crystal_size_max 0.18
_exptl_crystal_size_mid 0.13
_exptl_crystal_size_min 0.11
_refine_diff_density_max 0.464
_refine_diff_density_min -0.663
_refine_diff_density_rms 0.055
_refine_ls_extinction_method none
_refine_ls_goodness_of_fit_ref 1.027
_refine_ls_hydrogen_treatment constr
_refine_ls_matrix_type full
_refine_ls_number_parameters 667
_refine_ls_number_reflns 8683
_refine_ls_number_restraints 37
_refine_ls_restrained_S_all 1.026
_refine_ls_R_factor_all 0.0723
_refine_ls_R_factor_gt 0.0429
_refine_ls_shift/su_max 0.003
_refine_ls_shift/su_mean 0.000
_refine_ls_structure_factor_coef Fsqd
_refine_ls_weighting_details 'calc w=1/[\s^2^(Fo^2^)+(0.0507P)^2^+4.1571P] where P=(Fo^2^+2Fc^2^)/3'
_refine_ls_weighting_scheme calc
_refine_ls_wR_factor_gt 0.1022
_refine_ls_wR_factor_ref 0.1174
_reflns_number_gt 6034
_reflns_number_total 8683
_reflns_threshold_expression >2sigma(I)
_cod_data_source_file om500643t_si_002.cif
_cod_data_source_block et6
_cod_depositor_comments
;
The following automatic conversions were performed:

'_symmetry_cell_setting' value 'Monoclinic' changed to 'monoclinic'
according to
/home/saulius/struct/COD-crude-data--automatic-downloads/rss-feeds/ACS/lib/dictionaries/cif_core.dic
dictionary named 'cif_core.dic' version 2.4.2 from 2011-04-26.

Automatic conversion script
Id: cif_fix_values 2281 2013-09-26 08:29:07Z andrius 

 Adding full bibliography for 4084429--4084431.cif.
;
_cod_original_sg_symbol_H-M P2(1)/c
_cod_database_code 4084429

loop_
_symmetry_equiv_pos_as_xyz
'x, y, z'
'-x, y+1/2, -z+1/2'
'-x, -y, -z'
'x, -y-1/2, z-1/2'

loop_
_atom_site_label
_atom_site_type_symbol
_atom_site_fract_x
_atom_site_fract_y
_atom_site_fract_z
_atom_site_U_iso_or_equiv
_atom_site_adp_type
_atom_site_occupancy
_atom_site_symmetry_multiplicity
_atom_site_calc_flag
_atom_site_refinement_flags
_atom_site_disorder_assembly
_atom_site_disorder_group
Rh1 Rh 0.34421(2) 0.123139(17) 0.18582(2) 0.06053(13) Uani 1 1 d U . .
P1 P 0.21988(6) 0.09004(5) 0.21150(6) 0.0504(3) Uani 1 1 d . A .
P2 P 0.35423(6) 0.24074(5) 0.21629(6) 0.0489(2) Uani 1 1 d . A .
O1 O 0.12707(16) 0.06764(13) 0.14018(14) 0.0517(6) Uani 1 1 d . . .
O2 O 0.30147(16) 0.29919(13) 0.15149(13) 0.0493(6) Uani 1 1 d . . .
O3 O 0.16719(15) 0.14605(12) 0.24972(13) 0.0462(6) Uani 1 1 d . . .
O4 O 0.22028(17) 0.01400(12) 0.25774(16) 0.0575(7) Uani 1 1 d . . .
O5 O 0.30648(15) 0.26748(13) 0.27322(13) 0.0479(6) Uani 1 1 d . . .
O6 O 0.45721(16) 0.28424(14) 0.24909(16) 0.0610(7) Uani 1 1 d . . .
C1 C 0.1287(2) 0.0621(2) 0.0697(2) 0.0531(10) Uani 1 1 d . A .
C2 C 0.1191(3) -0.0092(2) 0.0396(3) 0.0648(11) Uani 1 1 d . . .
H2 H 0.1173 -0.0517 0.0681 0.078 Uiso 1 1 calc R A .
C3 C 0.1122(3) -0.0178(2) -0.0312(3) 0.0771(14) Uani 1 1 d . A .
H3 H 0.1062 -0.0665 -0.0514 0.093 Uiso 1 1 calc R . .
C4 C 0.1140(3) 0.0430(2) -0.0740(3) 0.0708(12) Uani 1 1 d . . .
H4 H 0.1072 0.0363 -0.1236 0.085 Uiso 1 1 calc R A .
C5 C 0.2778(3) 0.2642(2) -0.0644(2) 0.0601(10) Uani 1 1 d . . .
H5 H 0.2714 0.2580 -0.1140 0.072 Uiso 1 1 calc R . .
C6 C 0.3524(3) 0.3059(2) -0.0169(3) 0.0634(11) Uani 1 1 d . A .
H6 H 0.3981 0.3279 -0.0339 0.076 Uiso 1 1 calc R . .
C7 C 0.3609(3) 0.3157(2) 0.0550(2) 0.0554(10) Uani 1 1 d . . .
H7 H 0.4125 0.3439 0.0873 0.067 Uiso 1 1 calc R A .
C8 C 0.2940(2) 0.28433(19) 0.0796(2) 0.0485(9) Uani 1 1 d . A .
C9 C 0.1373(2) 0.20618(18) 0.0501(2) 0.0454(8) Uani 1 1 d . A .
H9 H 0.1439 0.2132 0.1022 0.054 Uiso 1 1 calc R . .
C10 C 0.1273(3) 0.1861(2) -0.0828(2) 0.0573(10) Uani 1 1 d . . .
H10 H 0.1262 0.1769 -0.1333 0.069 Uiso 1 1 calc R A .
C11 C 0.0387(3) 0.2327(2) -0.0839(2) 0.0514(9) Uani 1 1 d . A .
H11 H 0.0459 0.2844 -0.1004 0.062 Uiso 1 1 calc R . .
C12 C 0.0396(2) 0.23773(19) -0.00514(19) 0.0466(8) Uani 1 1 d . . .
H12 H -0.0130 0.2053 -0.0020 0.056 Uiso 1 1 calc R A .
C13 C 0.0213(3) 0.3167(2) 0.0146(2) 0.0488(9) Uani 1 1 d . A .
O13 O 0.0718(2) 0.36894(15) 0.02022(18) 0.0730(8) Uani 1 1 d . . .
O14 O -0.06012(19) 0.31950(14) 0.02691(16) 0.0659(7) Uani 1 1 d . . .
C14 C -0.0852(3) 0.3914(2) 0.0476(3) 0.0768(13) Uani 1 1 d . A .
H14A H -0.1460 0.3875 0.0554 0.115 Uiso 1 1 calc R . .
H14B H -0.0917 0.4276 0.0087 0.115 Uiso 1 1 calc R . .
H14C H -0.0350 0.4080 0.0929 0.115 Uiso 1 1 calc R . .
C15 C -0.0544(3) 0.2014(2) -0.1357(2) 0.0575(10) Uani 1 1 d . . .
O15 O -0.1260(2) 0.1958(2) -0.12356(17) 0.0933(11) Uani 1 1 d . A .
O16 O -0.0479(2) 0.18137(15) -0.19869(15) 0.0698(8) Uani 1 1 d . A .
C16 C -0.1347(4) 0.1525(3) -0.2540(2) 0.0854(15) Uani 1 1 d . . .
H16A H -0.1217 0.1396 -0.2980 0.128 Uiso 1 1 calc R A .
H16B H -0.1849 0.1906 -0.2659 0.128 Uiso 1 1 calc R . .
H16C H -0.1558 0.1078 -0.2352 0.128 Uiso 1 1 calc R . .
C17 C 0.1330(2) 0.12418(19) 0.0288(2) 0.0496(9) Uani 1 1 d . . .
C18 C 0.1259(3) 0.1140(2) -0.0436(2) 0.0556(10) Uani 1 1 d . A .
C19 C 0.2189(2) 0.24200(19) 0.0332(2) 0.0470(9) Uani 1 1 d . . .
C20 C 0.2130(3) 0.2318(2) -0.0384(2) 0.0535(9) Uani 1 1 d . A .
C31 C 0.0883(2) 0.12380(18) 0.26787(19) 0.0435(8) Uani 1 1 d . A .
C32 C -0.0016(2) 0.15221(18) 0.22737(19) 0.0433(8) Uani 1 1 d . . .
C33 C -0.0765(2) 0.13595(19) 0.2506(2) 0.0489(9) Uani 1 1 d . A .
H33 H -0.1385 0.1546 0.2232 0.059 Uiso 1 1 calc R . .
C34 C -0.0642(3) 0.0935(2) 0.3123(2) 0.0520(9) Uani 1 1 d . . .
C35 C 0.0256(3) 0.0651(2) 0.3498(2) 0.0539(9) Uani 1 1 d . A .
H35 H 0.0349 0.0351 0.3916 0.065 Uiso 1 1 calc R . .
C36 C 0.1033(2) 0.07861(18) 0.3287(2) 0.0491(9) Uani 1 1 d . . .
C37 C -0.0183(2) 0.19946(19) 0.1605(2) 0.0497(9) Uani 1 1 d . A .
H37A H 0.0215 0.2444 0.1739 0.075 Uiso 1 1 calc R . .
H37B H -0.0858 0.2139 0.1396 0.075 Uiso 1 1 calc R . .
H37C H -0.0014 0.1708 0.1243 0.075 Uiso 1 1 calc R . .
C38 C -0.1463(3) 0.0793(3) 0.3386(3) 0.0711(12) Uani 1 1 d . A .
H38A H -0.1350 0.0325 0.3663 0.107 Uiso 1 1 calc R . .
H38B H -0.2062 0.0756 0.2964 0.107 Uiso 1 1 calc R . .
H38C H -0.1505 0.1206 0.3700 0.107 Uiso 1 1 calc R . .
C41 C 0.2530(3) 0.0137(2) 0.3342(3) 0.0623(12) Uani 1 1 d . A .
C42 C 0.3376(3) -0.0248(2) 0.3719(3) 0.0841(16) Uani 1 1 d . . .
C43 C 0.3629(3) -0.0317(3) 0.4476(3) 0.0936(19) Uani 1 1 d . A .
H43 H 0.4199 -0.0579 0.4743 0.112 Uiso 1 1 calc R . .
C44 C 0.3093(3) -0.0025(3) 0.4851(3) 0.0842(16) Uani 1 1 d . . .
C45 C 0.2271(3) 0.0362(2) 0.4459(2) 0.0686(12) Uani 1 1 d . A .
H45 H 0.1900 0.0578 0.4710 0.082 Uiso 1 1 calc R . .
C46 C 0.1973(3) 0.04432(19) 0.3700(2) 0.0552(10) Uani 1 1 d . A .
C47 C 0.3955(4) -0.0587(3) 0.3307(4) 0.121(2) Uani 1 1 d . A .
H47A H 0.3562 -0.0950 0.2951 0.181 Uiso 1 1 calc R . .
H47B H 0.4519 -0.0838 0.3652 0.181 Uiso 1 1 calc R . .
H47C H 0.4161 -0.0192 0.3051 0.181 Uiso 1 1 calc R . .
C48 C 0.3383(4) -0.0135(3) 0.5671(3) 0.113(2) Uani 1 1 d . A .
H48A H 0.3351 0.0344 0.5902 0.170 Uiso 1 1 calc R . .
H48B H 0.4037 -0.0329 0.5872 0.170 Uiso 1 1 calc R . .
H48C H 0.2946 -0.0491 0.5767 0.170 Uiso 1 1 calc R . .
C51 C 0.3173(2) 0.33991(19) 0.30210(19) 0.0453(8) Uani 1 1 d . A .
C52 C 0.2393(2) 0.3874(2) 0.28062(19) 0.0491(9) Uani 1 1 d . . .
C53 C 0.2489(3) 0.4550(2) 0.3167(2) 0.0546(9) Uani 1 1 d . A .
H53 H 0.1964 0.4886 0.3023 0.066 Uiso 1 1 calc R . .
C54 C 0.3326(3) 0.4756(2) 0.3732(2) 0.0569(10) Uani 1 1 d . . .
C55 C 0.4085(3) 0.4269(2) 0.3915(2) 0.0597(11) Uani 1 1 d . A .
H55 H 0.4665 0.4403 0.4296 0.072 Uiso 1 1 calc R . .
C56 C 0.4036(3) 0.3588(2) 0.3566(2) 0.0530(10) Uani 1 1 d . . .
C57 C 0.1466(3) 0.3651(2) 0.2217(2) 0.0665(12) Uani 1 1 d . A .
H57A H 0.1540 0.3664 0.1742 0.100 Uiso 1 1 calc R . .
H57B H 0.0961 0.4000 0.2213 0.100 Uiso 1 1 calc R . .
H57C H 0.1292 0.3145 0.2312 0.100 Uiso 1 1 calc R . .
C58 C 0.3379(3) 0.5479(2) 0.4124(3) 0.0821(14) Uani 1 1 d . A .
H58A H 0.3151 0.5406 0.4528 0.123 Uiso 1 1 calc R . .
H58B H 0.2977 0.5850 0.3784 0.123 Uiso 1 1 calc R . .
H58C H 0.4042 0.5654 0.4316 0.123 Uiso 1 1 calc R . .
C61 C 0.5146(3) 0.2748(2) 0.3229(3) 0.0669(12) Uani 1 1 d . A .
C62 C 0.6027(3) 0.2392(3) 0.3395(3) 0.0932(17) Uani 1 1 d . . .
C63 C 0.6587(4) 0.2323(3) 0.4124(4) 0.123(3) Uani 1 1 d . A .
H63 H 0.7189 0.2081 0.4247 0.148 Uiso 1 1 calc R . .
C64 C 0.6329(4) 0.2583(3) 0.4680(4) 0.116(2) Uani 1 1 d . . .
C65 C 0.5463(3) 0.2984(2) 0.4499(3) 0.0928(17) Uani 1 1 d . A .
H65 H 0.5275 0.3184 0.4874 0.111 Uiso 1 1 calc R . .
C66 C 0.4881(3) 0.3085(2) 0.3761(3) 0.0661(12) Uani 1 1 d . A .
C67 C 0.6362(3) 0.2123(4) 0.2804(4) 0.127(2) Uani 1 1 d . A .
H67A H 0.6161 0.1604 0.2682 0.190 Uiso 1 1 calc R . .
H67B H 0.7061 0.2153 0.2975 0.190 Uiso 1 1 calc R . .
H67C H 0.6083 0.2436 0.2369 0.190 Uiso 1 1 calc R . .
C68 C 0.6944(5) 0.2466(3) 0.5482(3) 0.161(3) Uani 1 1 d . A .
H68A H 0.7115 0.1937 0.5569 0.242 Uiso 1 1 calc R . .
H68B H 0.6585 0.2620 0.5788 0.242 Uiso 1 1 calc R . .
H68C H 0.7528 0.2766 0.5606 0.242 Uiso 1 1 calc R . .
C71 C 0.4412(9) 0.1358(6) 0.1238(9) 0.067(3) Uani 0.565(9) 1 d PDU A 1
H71A H 0.4107 0.1473 0.0711 0.080 Uiso 0.565(9) 1 calc PR A 1
H71B H 0.5016 0.1634 0.1484 0.080 Uiso 0.565(9) 1 calc PR A 1
C72 C 0.4394(7) 0.0629(6) 0.1435(8) 0.074(3) Uani 0.565(9) 1 d PDU A 1
H72 H 0.4990 0.0396 0.1786 0.089 Uiso 0.565(9) 1 calc PR A 1
C73 C 0.3530(11) 0.0220(7) 0.1209(10) 0.076(4) Uani 0.565(9) 1 d PDU A 1
H73 H 0.3165 0.0312 0.0679 0.091 Uiso 0.565(9) 1 calc PR A 1
C74 C 0.3460(6) -0.0582(5) 0.1380(6) 0.093(3) Uani 0.565(9) 1 d PDU A 1
H74A H 0.2821 -0.0769 0.1089 0.139 Uiso 0.565(9) 1 calc PR A 1
H74B H 0.3569 -0.0636 0.1901 0.139 Uiso 0.565(9) 1 calc PR A 1
H74C H 0.3942 -0.0868 0.1263 0.139 Uiso 0.565(9) 1 calc PR A 1
C71B C 0.3688(17) 0.0060(12) 0.1594(13) 0.117(9) Uani 0.435(9) 1 d PDU A 2
H71C H 0.4227 -0.0209 0.1959 0.140 Uiso 0.435(9) 1 calc PR A 2
H71D H 0.3114 -0.0253 0.1362 0.140 Uiso 0.435(9) 1 calc PR A 2
C72B C 0.3913(13) 0.0563(11) 0.1154(11) 0.106(5) Uani 0.435(9) 1 d PDU A 2
H72B H 0.3552 0.0564 0.0615 0.127 Uiso 0.435(9) 1 calc PR A 2
C73B C 0.4617(16) 0.1111(15) 0.1478(16) 0.113(8) Uani 0.435(9) 1 d PDU A 2
H73B H 0.5193 0.0892 0.1863 0.135 Uiso 0.435(9) 1 calc PR A 2
C74B C 0.4884(12) 0.1678(10) 0.1035(10) 0.156(8) Uani 0.435(9) 1 d PDU A 2
H74D H 0.5301 0.2053 0.1359 0.235 Uiso 0.435(9) 1 calc PR A 2
H74E H 0.4305 0.1920 0.0701 0.235 Uiso 0.435(9) 1 calc PR A 2
H74F H 0.5222 0.1434 0.0752 0.235 Uiso 0.435(9) 1 calc PR A 2

loop_
_atom_site_aniso_label
_atom_site_aniso_U_11
_atom_site_aniso_U_22
_atom_site_aniso_U_33
_atom_site_aniso_U_23
_atom_site_aniso_U_13
_atom_site_aniso_U_12
Rh1 0.03452(16) 0.04444(19) 0.1036(3) -0.00981(17) 0.02622(16) 0.00338(13)
P1 0.0321(5) 0.0307(5) 0.0831(7) -0.0008(5) 0.0145(5) 0.0039(4)
P2 0.0294(4) 0.0433(5) 0.0702(6) -0.0021(5) 0.0136(4) -0.0024(4)
O1 0.0371(13) 0.0411(14) 0.0762(18) -0.0048(12) 0.0197(12) -0.0014(10)
O2 0.0427(13) 0.0422(14) 0.0602(16) -0.0060(11) 0.0151(12) 0.0028(11)
O3 0.0323(12) 0.0306(12) 0.0719(16) 0.0004(11) 0.0144(11) 0.0002(9)
O4 0.0417(13) 0.0305(13) 0.091(2) 0.0032(13) 0.0135(14) 0.0053(10)
O5 0.0353(12) 0.0447(14) 0.0584(15) -0.0057(11) 0.0107(11) -0.0122(10)
O6 0.0296(12) 0.0541(16) 0.093(2) 0.0032(14) 0.0149(14) -0.0066(11)
C1 0.039(2) 0.043(2) 0.078(3) -0.011(2) 0.0225(19) 0.0006(16)
C2 0.057(2) 0.039(2) 0.106(4) -0.015(2) 0.039(2) -0.0031(18)
C3 0.073(3) 0.048(3) 0.123(4) -0.037(3) 0.052(3) -0.011(2)
C4 0.068(3) 0.062(3) 0.093(3) -0.032(3) 0.042(3) -0.011(2)
C5 0.067(3) 0.052(2) 0.072(3) -0.011(2) 0.037(2) 0.002(2)
C6 0.060(3) 0.054(2) 0.090(3) -0.003(2) 0.044(2) 0.000(2)
C7 0.043(2) 0.048(2) 0.078(3) -0.006(2) 0.025(2) 0.0007(17)
C8 0.045(2) 0.0391(19) 0.063(2) -0.0060(17) 0.0218(18) 0.0073(16)
C9 0.0397(18) 0.0380(19) 0.056(2) -0.0084(16) 0.0144(17) 0.0021(15)
C10 0.062(2) 0.055(2) 0.059(2) -0.0172(19) 0.027(2) -0.0056(19)
C11 0.057(2) 0.041(2) 0.056(2) -0.0095(17) 0.0200(18) -0.0042(17)
C12 0.0420(19) 0.0388(19) 0.058(2) -0.0092(16) 0.0163(17) -0.0015(15)
C13 0.043(2) 0.046(2) 0.051(2) -0.0036(17) 0.0093(17) 0.0050(17)
O13 0.0694(19) 0.0438(16) 0.109(2) -0.0176(15) 0.0367(18) -0.0092(14)
O14 0.0568(16) 0.0507(16) 0.093(2) -0.0136(14) 0.0304(15) 0.0092(13)
C14 0.077(3) 0.058(3) 0.095(3) -0.019(2) 0.032(3) 0.019(2)
C15 0.060(3) 0.046(2) 0.060(3) -0.0048(19) 0.015(2) -0.0018(19)
O15 0.0555(19) 0.141(3) 0.074(2) -0.032(2) 0.0129(17) -0.0135(19)
O16 0.085(2) 0.0613(18) 0.0588(18) -0.0166(14) 0.0213(16) -0.0237(15)
C16 0.104(4) 0.077(3) 0.064(3) -0.016(2) 0.017(3) -0.041(3)
C17 0.0400(19) 0.040(2) 0.069(3) -0.0135(19) 0.0203(18) 0.0009(16)
C18 0.047(2) 0.047(2) 0.076(3) -0.017(2) 0.027(2) -0.0002(17)
C19 0.044(2) 0.0385(19) 0.062(2) -0.0077(17) 0.0229(18) 0.0030(15)
C20 0.053(2) 0.049(2) 0.066(3) -0.0126(19) 0.030(2) -0.0001(18)
C31 0.0334(17) 0.0305(17) 0.061(2) -0.0058(16) 0.0108(16) -0.0031(14)
C32 0.0345(18) 0.0326(17) 0.057(2) -0.0065(16) 0.0101(16) -0.0019(14)
C33 0.0365(19) 0.042(2) 0.063(2) -0.0063(17) 0.0113(17) -0.0016(15)
C34 0.044(2) 0.043(2) 0.067(3) -0.0046(19) 0.0170(19) -0.0049(16)
C35 0.052(2) 0.042(2) 0.064(2) 0.0059(18) 0.0167(19) -0.0045(17)
C36 0.041(2) 0.0317(18) 0.063(2) 0.0001(17) 0.0044(18) -0.0036(15)
C37 0.0381(19) 0.045(2) 0.061(2) 0.0032(17) 0.0117(17) 0.0079(16)
C38 0.057(2) 0.075(3) 0.086(3) 0.005(2) 0.031(2) -0.001(2)
C41 0.039(2) 0.0309(19) 0.095(3) 0.011(2) -0.002(2) -0.0032(16)
C42 0.041(2) 0.049(3) 0.137(5) 0.023(3) 0.001(3) 0.0072(19)
C43 0.048(3) 0.058(3) 0.129(5) 0.034(3) -0.022(3) 0.000(2)
C44 0.057(3) 0.055(3) 0.103(4) 0.025(3) -0.016(3) -0.017(2)
C45 0.054(2) 0.047(2) 0.082(3) 0.012(2) -0.004(2) -0.0174(19)
C46 0.041(2) 0.0328(19) 0.076(3) 0.0079(18) 0.003(2) -0.0043(16)
C47 0.056(3) 0.092(4) 0.186(6) 0.027(4) 0.011(4) 0.040(3)
C48 0.092(4) 0.089(4) 0.101(4) 0.044(3) -0.035(3) -0.032(3)
C51 0.0370(18) 0.042(2) 0.052(2) -0.0022(16) 0.0111(16) -0.0120(16)
C52 0.0383(19) 0.058(2) 0.050(2) -0.0039(18) 0.0156(16) -0.0062(17)
C53 0.053(2) 0.052(2) 0.059(2) 0.0002(19) 0.0196(19) 0.0010(18)
C54 0.056(2) 0.045(2) 0.066(3) -0.0020(19) 0.019(2) -0.0125(19)
C55 0.052(2) 0.048(2) 0.064(3) -0.0037(19) 0.0032(19) -0.0215(19)
C56 0.043(2) 0.044(2) 0.061(2) 0.0021(17) 0.0051(18) -0.0137(16)
C57 0.037(2) 0.088(3) 0.067(3) -0.022(2) 0.0095(19) 0.004(2)
C58 0.085(3) 0.055(3) 0.099(4) -0.024(2) 0.025(3) -0.017(2)
C61 0.0306(19) 0.045(2) 0.102(3) 0.001(2) -0.003(2) -0.0081(17)
C62 0.041(2) 0.061(3) 0.144(5) -0.014(3) -0.007(3) -0.001(2)
C63 0.059(3) 0.064(3) 0.174(7) -0.023(4) -0.044(4) 0.013(3)
C64 0.085(4) 0.059(3) 0.125(5) -0.008(3) -0.056(4) 0.001(3)
C65 0.073(3) 0.055(3) 0.099(4) -0.006(2) -0.030(3) -0.011(2)
C66 0.042(2) 0.042(2) 0.085(3) -0.001(2) -0.012(2) -0.0103(17)
C67 0.045(3) 0.117(5) 0.199(7) -0.018(5) 0.020(4) 0.015(3)
C68 0.140(5) 0.081(4) 0.149(6) -0.014(4) -0.084(4) 0.023(4)
C71 0.045(6) 0.060(6) 0.104(9) -0.016(6) 0.038(5) -0.005(5)
C72 0.043(6) 0.059(5) 0.126(11) -0.018(6) 0.038(6) 0.013(5)
C73 0.047(7) 0.050(7) 0.138(13) -0.023(6) 0.041(8) 0.009(5)
C74 0.080(6) 0.060(5) 0.147(9) -0.012(5) 0.051(6) 0.007(4)
C71B 0.085(12) 0.061(9) 0.21(3) -0.031(11) 0.054(16) 0.032(8)
C72B 0.064(14) 0.132(15) 0.114(13) -0.032(10) 0.024(11) 0.049(9)
C73B 0.067(12) 0.123(19) 0.18(3) -0.003(13) 0.077(14) 0.025(12)
C74B 0.130(14) 0.173(14) 0.22(2) 0.070(13) 0.130(14) 0.086(11)

loop_
_atom_type_symbol
_atom_type_description
_atom_type_scat_dispersion_real
_atom_type_scat_dispersion_imag
_atom_type_scat_source
C C 0.0033 0.0016 'International Tables Vol C Tables 4.2.6.8 and 6.1.1.4'
H H 0.0000 0.0000 'International Tables Vol C Tables 4.2.6.8 and 6.1.1.4'
O O 0.0106 0.0060 'International Tables Vol C Tables 4.2.6.8 and 6.1.1.4'
P P 0.1023 0.0942 'International Tables Vol C Tables 4.2.6.8 and 6.1.1.4'
Rh Rh -1.1178 0.9187 'International Tables Vol C Tables 4.2.6.8 and 6.1.1.4'

loop_
_geom_angle_atom_site_label_1
_geom_angle_atom_site_label_2
_geom_angle_atom_site_label_3
_geom_angle
C72B Rh1 C73B 38.4(7)
C72B Rh1 P2 135.6(6)
C73B Rh1 P2 102.0(7)
C72B Rh1 C72 19.8(5)
C73B Rh1 C72 24.4(6)
P2 Rh1 C72 126.4(3)
C72B Rh1 P1 120.6(6)
C73B Rh1 P1 157.7(7)
P2 Rh1 P1 100.30(4)
C72 Rh1 P1 133.3(3)
C72B Rh1 C71 42.7(7)
C73B Rh1 C71 16.7(6)
P2 Rh1 C71 93.4(3)
C72 Rh1 C71 36.1(5)
P1 Rh1 C71 159.8(4)
C72B Rh1 C71B 36.7(6)
C73B Rh1 C71B 66.4(7)
P2 Rh1 C71B 167.1(6)
C72 Rh1 C71B 42.1(6)
P1 Rh1 C71B 91.4(6)
C71 Rh1 C71B 76.8(7)
C72B Rh1 C73 22.8(5)
C73B Rh1 C73 60.0(9)
P2 Rh1 C73 157.3(3)
C72 Rh1 C73 37.2(4)
P1 Rh1 C73 98.2(3)
C71 Rh1 C73 65.5(4)
C71B Rh1 C73 19.6(6)
O3 P1 O1 98.21(12)
O3 P1 O4 99.36(13)
O1 P1 O4 95.90(13)
O3 P1 Rh1 122.68(9)
O1 P1 Rh1 113.83(10)
O4 P1 Rh1 121.52(9)
O5 P2 O2 98.08(13)
O5 P2 O6 100.32(14)
O2 P2 O6 97.16(13)
O5 P2 Rh1 118.43(9)
O2 P2 Rh1 116.37(10)
O6 P2 Rh1 121.91(10)
C1 O1 P1 123.6(2)
C8 O2 P2 120.5(2)
C31 O3 P1 122.46(19)
C41 O4 P1 121.8(2)
C51 O5 P2 122.9(2)
C61 O6 P2 119.2(2)
C17 C1 C2 120.5(4)
C17 C1 O1 122.5(3)
C2 C1 O1 116.8(4)
C3 C2 C1 119.6(4)
C3 C2 H2 120.2
C1 C2 H2 120.2
C2 C3 C4 121.4(4)
C2 C3 H3 119.3
C4 C3 H3 119.3
C3 C4 C18 119.1(4)
C3 C4 H4 120.4
C18 C4 H4 120.4
C20 C5 C6 118.9(4)
C20 C5 H5 120.6
C6 C5 H5 120.6
C7 C6 C5 120.5(4)
C7 C6 H6 119.7
C5 C6 H6 119.7
C8 C7 C6 119.8(4)
C8 C7 H7 120.1
C6 C7 H7 120.1
C7 C8 C19 120.8(4)
C7 C8 O2 118.2(3)
C19 C8 O2 120.9(3)
C19 C9 C17 107.7(3)
C19 C9 C12 108.6(3)
C17 C9 C12 102.7(3)
C19 C9 H9 112.4
C17 C9 H9 112.4
C12 C9 H9 112.4
C20 C10 C18 109.6(3)
C20 C10 C11 105.1(3)
C18 C10 C11 107.2(3)
C20 C10 H10 111.5
C18 C10 H10 111.5
C11 C10 H10 111.5
C15 C11 C12 111.5(3)
C15 C11 C10 112.7(3)
C12 C11 C10 108.6(3)
C15 C11 H11 107.9
C12 C11 H11 107.9
C10 C11 H11 107.9
C13 C12 C11 112.0(3)
C13 C12 C9 111.5(3)
C11 C12 C9 109.7(3)
C13 C12 H12 107.8
C11 C12 H12 107.8
C9 C12 H12 107.8
O13 C13 O14 123.6(3)
O13 C13 C12 126.2(3)
O14 C13 C12 110.2(3)
C13 O14 C14 115.9(3)
O14 C14 H14A 109.5
O14 C14 H14B 109.5
H14A C14 H14B 109.5
O14 C14 H14C 109.5
H14A C14 H14C 109.5
H14B C14 H14C 109.5
O15 C15 O16 122.9(4)
O15 C15 C11 125.6(4)
O16 C15 C11 111.5(4)
C15 O16 C16 116.4(3)
O16 C16 H16A 109.5
O16 C16 H16B 109.5
H16A C16 H16B 109.5
O16 C16 H16C 109.5
H16A C16 H16C 109.5
H16B C16 H16C 109.5
C1 C17 C18 118.8(3)
C1 C17 C9 128.3(3)
C18 C17 C9 112.7(3)
C4 C18 C17 120.5(4)
C4 C18 C10 126.0(4)
C17 C18 C10 113.5(3)
C8 C19 C20 118.3(3)
C8 C19 C9 127.8(3)
C20 C19 C9 113.8(3)
C5 C20 C19 121.6(4)
C5 C20 C10 125.6(4)
C19 C20 C10 112.7(3)
C32 C31 C36 121.7(3)
C32 C31 O3 118.7(3)
C36 C31 O3 119.4(3)
C33 C32 C31 117.9(3)
C33 C32 C37 120.4(3)
C31 C32 C37 121.7(3)
C34 C33 C32 122.4(3)
C34 C33 H33 118.8
C32 C33 H33 118.8
C35 C34 C33 117.7(3)
C35 C34 C38 120.9(4)
C33 C34 C38 121.4(3)
C34 C35 C36 122.6(4)
C34 C35 H35 118.7
C36 C35 H35 118.7
C35 C36 C31 117.6(3)
C35 C36 C46 119.9(3)
C31 C36 C46 122.5(3)
C32 C37 H37A 109.5
C32 C37 H37B 109.5
H37A C37 H37B 109.5
C32 C37 H37C 109.5
H37A C37 H37C 109.5
H37B C37 H37C 109.5
C34 C38 H38A 109.5
C34 C38 H38B 109.5
H38A C38 H38B 109.5
C34 C38 H38C 109.5
H38A C38 H38C 109.5
H38B C38 H38C 109.5
C46 C41 C42 121.7(5)
C46 C41 O4 120.1(3)
C42 C41 O4 117.9(4)
C41 C42 C43 116.8(5)
C41 C42 C47 120.2(5)
C43 C42 C47 123.0(4)
C44 C43 C42 123.3(4)
C44 C43 H43 118.4
C42 C43 H43 118.4
C43 C44 C45 118.0(5)
C43 C44 C48 121.3(5)
C45 C44 C48 120.7(6)
C44 C45 C46 121.4(5)
C44 C45 H45 119.3
C46 C45 H45 119.3
C41 C46 C45 118.7(4)
C41 C46 C36 121.0(4)
C45 C46 C36 120.0(4)
C42 C47 H47A 109.5
C42 C47 H47B 109.5
H47A C47 H47B 109.5
C42 C47 H47C 109.5
H47A C47 H47C 109.5
H47B C47 H47C 109.5
C44 C48 H48A 109.5
C44 C48 H48B 109.5
H48A C48 H48B 109.5
C44 C48 H48C 109.5
H48A C48 H48C 109.5
H48B C48 H48C 109.5
C52 C51 C56 122.3(3)
C52 C51 O5 119.0(3)
C56 C51 O5 118.4(3)
C51 C52 C53 117.5(3)
C51 C52 C57 121.1(3)
C53 C52 C57 121.4(3)
C52 C53 C54 122.5(4)
C52 C53 H53 118.8
C54 C53 H53 118.8
C55 C54 C53 117.6(4)
C55 C54 C58 122.1(4)
C53 C54 C58 120.3(4)
C54 C55 C56 122.6(3)
C54 C55 H55 118.7
C56 C55 H55 118.7
C55 C56 C51 117.5(3)
C55 C56 C66 121.1(3)
C51 C56 C66 121.4(3)
C52 C57 H57A 109.5
C52 C57 H57B 109.5
H57A C57 H57B 109.5
C52 C57 H57C 109.5
H57A C57 H57C 109.5
H57B C57 H57C 109.5
C54 C58 H58A 109.5
C54 C58 H58B 109.5
H58A C58 H58B 109.5
C54 C58 H58C 109.5
H58A C58 H58C 109.5
H58B C58 H58C 109.5
C66 C61 C62 122.0(5)
C66 C61 O6 119.4(3)
C62 C61 O6 118.2(5)
C63 C62 C61 117.0(6)
C63 C62 C67 121.7(5)
C61 C62 C67 121.3(5)
C64 C63 C62 123.9(5)
C64 C63 H63 118.1
C62 C63 H63 118.1
C63 C64 C65 118.2(5)
C63 C64 C68 122.6(6)
C65 C64 C68 119.1(7)
C66 C65 C64 119.8(6)
C66 C65 H65 120.1
C64 C65 H65 120.1
C61 C66 C65 118.7(4)
C61 C66 C56 121.4(4)
C65 C66 C56 119.8(5)
C62 C67 H67A 109.5
C62 C67 H67B 109.5
H67A C67 H67B 109.5
C62 C67 H67C 109.5
H67A C67 H67C 109.5
H67B C67 H67C 109.5
C64 C68 H68A 109.5
C64 C68 H68B 109.5
H68A C68 H68B 109.5
C64 C68 H68C 109.5
H68A C68 H68C 109.5
H68B C68 H68C 109.5
C72 C71 Rh1 70.3(7)
C72 C71 H71A 116.6
Rh1 C71 H71A 116.6
C72 C71 H71B 116.6
Rh1 C71 H71B 116.6
H71A C71 H71B 113.6
C71 C72 C73 121.1(11)
C71 C72 Rh1 73.7(8)
C73 C72 Rh1 73.9(9)
C71 C72 H72 119.3
C73 C72 H72 119.3
Rh1 C72 H72 119.3
C72 C73 C74 124.2(11)
C72 C73 Rh1 68.9(8)
C74 C73 Rh1 128.8(11)
C72 C73 H73 109.7
C74 C73 H73 109.7
Rh1 C73 H73 109.7
C73 C74 H74A 109.5
C73 C74 H74B 109.5
H74A C74 H74B 109.5
C73 C74 H74C 109.5
H74A C74 H74C 109.5
H74B C74 H74C 109.5
C72B C71B Rh1 68.1(11)
C72B C71B H71C 116.9
Rh1 C71B H71C 116.9
C72B C71B H71D 116.9
Rh1 C71B H71D 116.9
H71C C71B H71D 113.9
C71B C72B C73B 119.1(18)
C71B C72B Rh1 75.2(13)
C73B C72B Rh1 71.8(13)
C71B C72B H72B 120.4
C73B C72B H72B 120.4
Rh1 C72B H72B 120.4
C72B C73B C74B 122(2)
C72B C73B Rh1 69.8(11)
C74B C73B Rh1 124.2(15)
C72B C73B H73B 111.6
C74B C73B H73B 111.6
Rh1 C73B H73B 111.6
C73B C74B H74D 109.5
C73B C74B H74E 109.5
H74D C74B H74E 109.5
C73B C74B H74F 109.5
H74D C74B H74F 109.5
H74E C74B H74F 109.5

loop_
_geom_bond_atom_site_label_1
_geom_bond_atom_site_label_2
_geom_bond_distance
Rh1 C72B 2.134(18)
Rh1 C73B 2.16(2)
Rh1 P2 2.1799(10)
Rh1 C72 2.180(11)
Rh1 P1 2.1833(10)
Rh1 C71 2.223(16)
Rh1 C71B 2.22(2)
Rh1 C73 2.246(18)
P1 O3 1.620(2)
P1 O1 1.628(3)
P1 O4 1.636(3)
P2 O5 1.604(3)
P2 O2 1.617(3)
P2 O6 1.640(2)
O1 C1 1.396(4)
O2 C8 1.402(4)
O3 C31 1.412(4)
O4 C41 1.401(5)
O5 C51 1.402(4)
O6 C61 1.402(5)
C1 C17 1.388(5)
C1 C2 1.393(5)
C2 C3 1.364(6)
C2 H2 0.9500
C3 C4 1.382(6)
C3 H3 0.9500
C4 C18 1.389(5)
C4 H4 0.9500
C5 C20 1.379(5)
C5 C6 1.388(6)
C5 H5 0.9500
C6 C7 1.383(6)
C6 H6 0.9500
C7 C8 1.381(5)
C7 H7 0.9500
C8 C19 1.390(5)
C9 C19 1.522(5)
C9 C17 1.522(5)
C9 C12 1.580(5)
C9 H9 1.0000
C10 C20 1.507(5)
C10 C18 1.508(5)
C10 C11 1.562(5)
C10 H10 1.0000
C11 C15 1.507(5)
C11 C12 1.546(5)
C11 H11 1.0000
C12 C13 1.517(5)
C12 H12 1.0000
C13 O13 1.185(4)
C13 O14 1.329(4)
O14 C14 1.441(4)
C14 H14A 0.9800
C14 H14B 0.9800
C14 H14C 0.9800
C15 O15 1.186(5)
C15 O16 1.326(5)
O16 C16 1.456(5)
C16 H16A 0.9800
C16 H16B 0.9800
C16 H16C 0.9800
C17 C18 1.399(5)
C19 C20 1.390(5)
C31 C32 1.391(4)
C31 C36 1.392(5)
C32 C33 1.388(5)
C32 C37 1.506(5)
C33 C34 1.386(5)
C33 H33 0.9500
C34 C35 1.377(5)
C34 C38 1.519(5)
C35 C36 1.392(5)
C35 H35 0.9500
C36 C46 1.482(5)
C37 H37A 0.9800
C37 H37B 0.9800
C37 H37C 0.9800
C38 H38A 0.9800
C38 H38B 0.9800
C38 H38C 0.9800
C41 C46 1.385(6)
C41 C42 1.398(5)
C42 C43 1.401(7)
C42 C47 1.513(8)
C43 C44 1.376(7)
C43 H43 0.9500
C44 C45 1.380(6)
C44 C48 1.522(7)
C45 C46 1.401(6)
C45 H45 0.9500
C47 H47A 0.9800
C47 H47B 0.9800
C47 H47C 0.9800
C48 H48A 0.9800
C48 H48B 0.9800
C48 H48C 0.9800
C51 C52 1.383(5)
C51 C56 1.390(5)
C52 C53 1.384(5)
C52 C57 1.506(5)
C53 C54 1.391(5)
C53 H53 0.9500
C54 C55 1.374(5)
C54 C58 1.494(5)
C55 C56 1.388(5)
C55 H55 0.9500
C56 C66 1.487(5)
C57 H57A 0.9800
C57 H57B 0.9800
C57 H57C 0.9800
C58 H58A 0.9800
C58 H58B 0.9800
C58 H58C 0.9800
C61 C66 1.386(6)
C61 C62 1.395(6)
C62 C63 1.379(8)
C62 C67 1.501(8)
C63 C64 1.366(9)
C63 H63 0.9500
C64 C65 1.413(8)
C64 C68 1.526(8)
C65 C66 1.407(6)
C65 H65 0.9500
C67 H67A 0.9800
C67 H67B 0.9800
C67 H67C 0.9800
C68 H68A 0.9800
C68 H68B 0.9800
C68 H68C 0.9800
C71 C72 1.364(17)
C71 H71A 0.9900
C71 H71B 0.9900
C72 C73 1.413(17)
C72 H72 1.0000
C73 C74 1.488(14)
C73 H73 1.0000
C74 H74A 0.9800
C74 H74B 0.9800
C74 H74C 0.9800
C71B C72B 1.37(2)
C71B H71C 0.9900
C71B H71D 0.9900
C72B C73B 1.41(2)
C72B H72B 1.0000
C73B C74B 1.483(18)
C73B H73B 1.0000
C74B H74D 0.9800
C74B H74E 0.9800
C74B H74F 0.9800

loop_
_geom_torsion_atom_site_label_1
_geom_torsion_atom_site_label_2
_geom_torsion_atom_site_label_3
_geom_torsion_atom_site_label_4
_geom_torsion
C72B Rh1 P1 O3 -166.5(6)
C73B Rh1 P1 O3 176.8(18)
P2 Rh1 P1 O3 -4.74(12)
C72 Rh1 P1 O3 174.4(5)
C71 Rh1 P1 O3 -136.4(9)
C71B Rh1 P1 O3 170.0(6)
C73 Rh1 P1 O3 -171.5(4)
C72B Rh1 P1 O1 -48.6(6)
C73B Rh1 P1 O1 -65.2(18)
P2 Rh1 P1 O1 113.21(10)
C72 Rh1 P1 O1 -67.7(5)
C71 Rh1 P1 O1 -18.5(9)
C71B Rh1 P1 O1 -72.1(6)
C73 Rh1 P1 O1 -53.6(4)
C72B Rh1 P1 O4 65.2(6)
C73B Rh1 P1 O4 48.5(18)
P2 Rh1 P1 O4 -133.05(13)
C72 Rh1 P1 O4 46.1(5)
C71 Rh1 P1 O4 95.3(9)
C71B Rh1 P1 O4 41.6(6)
C73 Rh1 P1 O4 60.1(4)
C72B Rh1 P2 O5 179.9(7)
C73B Rh1 P2 O5 -158.1(7)
C72 Rh1 P2 O5 -156.7(5)
P1 Rh1 P2 O5 22.46(11)
C71 Rh1 P2 O5 -172.5(4)
C71B Rh1 P2 O5 -133(3)
C73 Rh1 P2 O5 166.6(10)
C72B Rh1 P2 O2 63.3(7)
C73B Rh1 P2 O2 85.3(7)
C72 Rh1 P2 O2 86.7(5)
P1 Rh1 P2 O2 -94.08(11)
C71 Rh1 P2 O2 70.9(4)
C71B Rh1 P2 O2 110(3)
C73 Rh1 P2 O2 50.1(10)
C72B Rh1 P2 O6 -54.9(7)
C73B Rh1 P2 O6 -32.9(7)
C72 Rh1 P2 O6 -31.5(5)
P1 Rh1 P2 O6 147.71(14)
C71 Rh1 P2 O6 -47.3(4)
C71B Rh1 P2 O6 -8(3)
C73 Rh1 P2 O6 -68.1(10)
O3 P1 O1 C1 137.9(3)
O4 P1 O1 C1 -121.8(3)
Rh1 P1 O1 C1 6.6(3)
O5 P2 O2 C8 -158.8(2)
O6 P2 O2 C8 99.6(3)
Rh1 P2 O2 C8 -31.4(3)
O1 P1 O3 C31 56.3(3)
O4 P1 O3 C31 -41.1(3)
Rh1 P1 O3 C31 -178.4(2)
O3 P1 O4 C41 -49.9(3)
O1 P1 O4 C41 -149.2(3)
Rh1 P1 O4 C41 88.1(3)
O2 P2 O5 C51 -60.8(3)
O6 P2 O5 C51 38.0(3)
Rh1 P2 O5 C51 173.2(2)
O5 P2 O6 C61 53.6(3)
O2 P2 O6 C61 153.2(3)
Rh1 P2 O6 C61 -79.5(3)
P1 O1 C1 C17 -73.3(4)
P1 O1 C1 C2 111.1(3)
C17 C1 C2 C3 -1.1(6)
O1 C1 C2 C3 174.7(3)
C1 C2 C3 C4 -0.5(6)
C2 C3 C4 C18 2.0(7)
C20 C5 C6 C7 -0.9(6)
C5 C6 C7 C8 -0.6(6)
C6 C7 C8 C19 1.0(5)
C6 C7 C8 O2 -176.2(3)
P2 O2 C8 C7 -96.7(3)
P2 O2 C8 C19 86.2(4)
C20 C10 C11 C15 171.2(3)
C18 C10 C11 C15 -72.2(4)
C20 C10 C11 C12 -64.7(4)
C18 C10 C11 C12 51.9(4)
C15 C11 C12 C13 -101.5(4)
C10 C11 C12 C13 133.6(3)
C15 C11 C12 C9 134.1(3)
C10 C11 C12 C9 9.3(4)
C19 C9 C12 C13 -75.6(4)
C17 C9 C12 C13 170.6(3)
C19 C9 C12 C11 49.0(3)
C17 C9 C12 C11 -64.9(3)
C11 C12 C13 O13 -65.6(5)
C9 C12 C13 O13 57.7(5)
C11 C12 C13 O14 115.9(3)
C9 C12 C13 O14 -120.8(3)
O13 C13 O14 C14 0.3(6)
C12 C13 O14 C14 178.9(3)
C12 C11 C15 O15 15.3(6)
C10 C11 C15 O15 137.7(4)
C12 C11 C15 O16 -165.9(3)
C10 C11 C15 O16 -43.4(4)
O15 C15 O16 C16 0.7(6)
C11 C15 O16 C16 -178.1(3)
C2 C1 C17 C18 1.0(5)
O1 C1 C17 C18 -174.4(3)
C2 C1 C17 C9 176.0(3)
O1 C1 C17 C9 0.5(6)
C19 C9 C17 C1 130.5(4)
C12 C9 C17 C1 -114.9(4)
C19 C9 C17 C18 -54.3(4)
C12 C9 C17 C18 60.2(4)
C3 C4 C18 C17 -2.0(6)
C3 C4 C18 C10 -178.6(4)
C1 C17 C18 C4 0.5(5)
C9 C17 C18 C4 -175.2(3)
C1 C17 C18 C10 177.5(3)
C9 C17 C18 C10 1.8(4)
C20 C10 C18 C4 -130.8(4)
C11 C10 C18 C4 115.5(4)
C20 C10 C18 C17 52.4(4)
C11 C10 C18 C17 -61.3(4)
C7 C8 C19 C20 0.2(5)
O2 C8 C19 C20 177.3(3)
C7 C8 C19 C9 -177.4(3)
O2 C8 C19 C9 -0.3(5)
C17 C9 C19 C8 -128.1(4)
C12 C9 C19 C8 121.4(4)
C17 C9 C19 C20 54.2(4)
C12 C9 C19 C20 -56.3(4)
C6 C5 C20 C19 2.2(6)
C6 C5 C20 C10 178.9(4)
C8 C19 C20 C5 -1.8(5)
C9 C19 C20 C5 176.1(3)
C8 C19 C20 C10 -178.9(3)
C9 C19 C20 C10 -1.0(4)
C18 C10 C20 C5 130.4(4)
C11 C10 C20 C5 -114.7(4)
C18 C10 C20 C19 -52.7(4)
C11 C10 C20 C19 62.2(4)
P1 O3 C31 C32 -108.8(3)
P1 O3 C31 C36 75.8(4)
C36 C31 C32 C33 1.8(5)
O3 C31 C32 C33 -173.5(3)
C36 C31 C32 C37 -178.4(3)
O3 C31 C32 C37 6.3(5)
C31 C32 C33 C34 0.6(5)
C37 C32 C33 C34 -179.2(3)
C32 C33 C34 C35 -2.1(5)
C32 C33 C34 C38 177.2(3)
C33 C34 C35 C36 1.2(6)
C38 C34 C35 C36 -178.1(4)
C34 C35 C36 C31 1.1(5)
C34 C35 C36 C46 -178.0(3)
C32 C31 C36 C35 -2.6(5)
O3 C31 C36 C35 172.6(3)
C32 C31 C36 C46 176.4(3)
O3 C31 C36 C46 -8.3(5)
P1 O4 C41 C46 74.7(4)
P1 O4 C41 C42 -111.8(3)
C46 C41 C42 C43 0.7(6)
O4 C41 C42 C43 -172.7(3)
C46 C41 C42 C47 178.9(4)
O4 C41 C42 C47 5.4(6)
C41 C42 C43 C44 -0.3(7)
C47 C42 C43 C44 -178.5(5)
C42 C43 C44 C45 -0.7(7)
C42 C43 C44 C48 178.1(4)
C43 C44 C45 C46 1.5(6)
C48 C44 C45 C46 -177.4(4)
C42 C41 C46 C45 0.1(5)
O4 C41 C46 C45 173.3(3)
C42 C41 C46 C36 -174.1(3)
O4 C41 C46 C36 -0.8(5)
C44 C45 C46 C41 -1.2(5)
C44 C45 C46 C36 173.0(3)
C35 C36 C46 C41 137.7(4)
C31 C36 C46 C41 -41.4(5)
C35 C36 C46 C45 -36.4(5)
C31 C36 C46 C45 144.6(4)
P2 O5 C51 C52 109.9(3)
P2 O5 C51 C56 -76.3(4)
C56 C51 C52 C53 -1.4(5)
O5 C51 C52 C53 172.2(3)
C56 C51 C52 C57 -179.6(4)
O5 C51 C52 C57 -6.0(5)
C51 C52 C53 C54 -0.8(6)
C57 C52 C53 C54 177.4(4)
C52 C53 C54 C55 1.9(6)
C52 C53 C54 C58 -177.5(4)
C53 C54 C55 C56 -0.9(6)
C58 C54 C55 C56 178.5(4)
C54 C55 C56 C51 -1.2(6)
C54 C55 C56 C66 177.9(4)
C52 C51 C56 C55 2.3(6)
O5 C51 C56 C55 -171.3(3)
C52 C51 C56 C66 -176.8(4)
O5 C51 C56 C66 9.6(5)
P2 O6 C61 C66 -73.0(4)
P2 O6 C61 C62 114.7(4)
C66 C61 C62 C63 6.3(7)
O6 C61 C62 C63 178.4(4)
C66 C61 C62 C67 -171.4(5)
O6 C61 C62 C67 0.7(7)
C61 C62 C63 C64 -0.1(9)
C67 C62 C63 C64 177.6(6)
C62 C63 C64 C65 -3.9(9)
C62 C63 C64 C68 177.0(5)
C63 C64 C65 C66 1.9(8)
C68 C64 C65 C66 -178.9(5)
C62 C61 C66 C65 -8.1(6)
O6 C61 C66 C65 179.9(3)
C62 C61 C66 C56 167.8(4)
O6 C61 C66 C56 -4.3(5)
C64 C65 C66 C61 3.8(6)
C64 C65 C66 C56 -172.1(4)
C55 C56 C66 C61 -134.1(4)
C51 C56 C66 C61 44.9(6)
C55 C56 C66 C65 41.7(6)
C51 C56 C66 C65 -139.2(4)
C72B Rh1 C71 C72 -29.7(9)
C73B Rh1 C71 C72 36(3)
P2 Rh1 C71 C72 158.2(8)
P1 Rh1 C71 C72 -69.3(13)
C71B Rh1 C71 C72 -13.5(10)
C73 Rh1 C71 C72 -30.5(9)
Rh1 C71 C72 C73 59.1(15)
C72B Rh1 C72 C71 97(3)
C73B Rh1 C72 C71 -24(2)
P2 Rh1 C72 C71 -27.5(10)
P1 Rh1 C72 C71 153.6(7)
C71B Rh1 C72 C71 160.2(15)
C73 Rh1 C72 C71 130.2(13)
C72B Rh1 C72 C73 -33(2)
C73B Rh1 C72 C73 -154(2)
P2 Rh1 C72 C73 -157.6(6)
P1 Rh1 C72 C73 23.5(10)
C71 Rh1 C72 C73 -130.2(13)
C71B Rh1 C72 C73 30.1(11)
C71 C72 C73 C74 177.7(13)
Rh1 C72 C73 C74 -123.4(17)
C71 C72 C73 Rh1 -58.9(14)
C72B Rh1 C73 C72 28.2(19)
C73B Rh1 C73 C72 11.9(10)
P2 Rh1 C73 C72 52.6(13)
P1 Rh1 C73 C72 -163.0(7)
C71 Rh1 C73 C72 29.6(8)
C71B Rh1 C73 C72 -92(3)
C72B Rh1 C73 C74 146(3)
C73B Rh1 C73 C74 129.5(17)
P2 Rh1 C73 C74 170.1(5)
C72 Rh1 C73 C74 117.5(15)
P1 Rh1 C73 C74 -45.5(12)
C71 Rh1 C73 C74 147.2(13)
C71B Rh1 C73 C74 25.3(19)
C73B Rh1 C71B C72B -32.3(12)
P2 Rh1 C71B C72B -59(3)
C72 Rh1 C71B C72B -30.3(10)
P1 Rh1 C71B C72B 144.9(12)
C71 Rh1 C71B C72B -18.5(12)
C73 Rh1 C71B C72B 34(2)
Rh1 C71B C72B C73B 58.8(18)
C73B Rh1 C72B C71B 128.0(19)
P2 Rh1 C72B C71B 164.1(11)
C72 Rh1 C72B C71B 93(3)
P1 Rh1 C72B C71B -41.9(14)
C71 Rh1 C72B C71B 152.9(17)
C73 Rh1 C72B C71B -29(2)
P2 Rh1 C72B C73B 36.1(14)
C72 Rh1 C72B C73B -35(2)
P1 Rh1 C72B C73B -169.9(10)
C71 Rh1 C72B C73B 24.9(12)
C71B Rh1 C72B C73B -128.0(19)
C73 Rh1 C72B C73B -157(2)
C71B C72B C73B C74B -179.1(19)
Rh1 C72B C73B C74B -118(2)
C71B C72B C73B Rh1 -60.6(18)
P2 Rh1 C73B C72B -155.1(11)
C72 Rh1 C73B C72B 27.7(19)
P1 Rh1 C73B C72B 23(2)
C71 Rh1 C73B C72B -95(4)
C71B Rh1 C73B C72B 30.9(11)
C73 Rh1 C73B C72B 10.1(12)
C72B Rh1 C73B C74B 115(3)
P2 Rh1 C73B C74B -40(2)
C72 Rh1 C73B C74B 143(4)
P1 Rh1 C73B C74B 138.8(14)
C71 Rh1 C73B C74B 20(2)
C71B Rh1 C73B C74B 146(2)
C73 Rh1 C73B C74B 125(3)
